data_7018094
loop_
_publ_author_name
'Li, Baiyan'
'Yang, Fen'
'Zhang, Yiming'
'Li, Guanghua'
'Zhou, Qi'
'Hua, Jia'
'Shi, Zhan'
'Feng, Shouhua'

_publ_section_title
;
 Design and construction of coordination polymers based on
 2,2'-dinitro-4,4'-biphenyldicarboxylate and semi-rigid N-donor ligands:
 diverse structures and magnetic properties.
;
_journal_issue 9
_journal_name_full 'Dalton transactions (Cambridge, England : 2003)'
_journal_page_first 2677
_journal_page_last 2684
_journal_paper_doi 10.1039/c1dt11654a
_journal_volume 41
_journal_year 2012
_chemical_formula_moiety 'C56 H42 Cd2 N12 O17'
_chemical_formula_sum 'C56 H42 Cd2 N12 O17'
_chemical_formula_weight 1379.82
_chemical_melting_point ?
_chemical_name_systematic
;
?
;
_space_group_IT_number 2
_symmetry_cell_setting triclinic
_symmetry_space_group_name_Hall '-P 1'
_symmetry_space_group_name_H-M 'P -1'
_atom_sites_solution_hydrogens geom
_atom_sites_solution_primary direct
_atom_sites_solution_secondary difmap
_audit_creation_method SHELXL-97
_cell_angle_alpha 78.032(4)
_cell_angle_beta 78.945(4)
_cell_angle_gamma 77.041(3)
_cell_formula_units_Z 2
_cell_length_a 12.0725(7)
_cell_length_b 13.2050(6)
_cell_length_c 19.3094(13)
_cell_measurement_reflns_used 10220
_cell_measurement_temperature 293(2)
_cell_measurement_theta_max 25.00
_cell_measurement_theta_min 1.61
_cell_volume 2900.4(3)
_computing_cell_refinement 'SMART (Bruker, 2000)'
_computing_data_collection 'SMART (Bruker, 2000)'
_computing_data_reduction 'SAINT (Bruker, 2000)'
_computing_molecular_graphics SHELXTL
_computing_publication_material SHELXTL
_computing_structure_refinement SHELXTL
_computing_structure_solution 'SHELXTL (Bruker, 2000)'
_diffrn_ambient_temperature 293(2)
_diffrn_measured_fraction_theta_full 0.999
_diffrn_measured_fraction_theta_max 0.999
_diffrn_measurement_device_type 'Bruker Smart Apex CCD area detector'
_diffrn_measurement_method '\f and \w scans'
_diffrn_radiation_monochromator graphite
_diffrn_radiation_source 'fine-focus sealed tube'
_diffrn_radiation_type MoK\a
_diffrn_radiation_wavelength 0.71073
_diffrn_reflns_av_R_equivalents 0.0514
_diffrn_reflns_av_sigmaI/netI 0.1125
_diffrn_reflns_limit_h_max 13
_diffrn_reflns_limit_h_min -14
_diffrn_reflns_limit_k_max 15
_diffrn_reflns_limit_k_min -15
_diffrn_reflns_limit_l_max 18
_diffrn_reflns_limit_l_min -22
_diffrn_reflns_number 16601
_diffrn_reflns_theta_full 25.00
_diffrn_reflns_theta_max 25.00
_diffrn_reflns_theta_min 1.61
_exptl_absorpt_coefficient_mu 0.815
_exptl_absorpt_correction_type none
_exptl_crystal_colour colourless
_exptl_crystal_density_diffrn 1.580
_exptl_crystal_density_meas ?
_exptl_crystal_density_method 'not measured'
_exptl_crystal_description block
_exptl_crystal_F_000 1388
_exptl_crystal_size_max 0.23
_exptl_crystal_size_mid 0.20
_exptl_crystal_size_min 0.18
_refine_diff_density_max 1.460
_refine_diff_density_min -1.170
_refine_diff_density_rms 0.100
_refine_ls_extinction_method none
_refine_ls_goodness_of_fit_ref 0.864
_refine_ls_hydrogen_treatment mixed
_refine_ls_matrix_type full
_refine_ls_number_parameters 773
_refine_ls_number_reflns 10220
_refine_ls_number_restraints 45
_refine_ls_restrained_S_all 0.864
_refine_ls_R_factor_all 0.1035
_refine_ls_R_factor_gt 0.0513
_refine_ls_shift/su_max 0.000
_refine_ls_shift/su_mean 0.000
_refine_ls_structure_factor_coef Fsqd
_refine_ls_weighting_details 'calc w=1/[\s^2^(Fo^2^)+(0.0531P)^2^+0.0000P] where P=(Fo^2^+2Fc^2^)/3'
_refine_ls_weighting_scheme calc
_refine_ls_wR_factor_gt 0.1073
_refine_ls_wR_factor_ref 0.1213
_reflns_number_gt 5805
_reflns_number_total 10220
_reflns_threshold_expression >2sigma(I)
_cod_data_source_file c1dt11654a.txt
_cod_data_source_block compound-6
_cod_depositor_comments
;
The following automatic conversions were performed:

'_chemical_melting_point' value 'not measured' was changed to '?' -
the value is undefined or not given.

Automatic conversion script
Id: cif_fix_values 1715 2011-07-08 13:25:40Z adriana 

The following automatic conversions were performed:

'_exptl_crystal_density_meas' value 'none' was changed to '?' - the
value is perceived as not measured.

Automatic conversion script
Id: cif_fix_values 3008 2015-01-20 13:52:24Z robertas 
;
_cod_original_sg_symbol_H-M P-1
_cod_database_code 7018094

loop_
_symmetry_equiv_pos_as_xyz
'x, y, z'
'-x, -y, -z'

loop_
_atom_site_label
_atom_site_type_symbol
_atom_site_fract_x
_atom_site_fract_y
_atom_site_fract_z
_atom_site_U_iso_or_equiv
_atom_site_adp_type
_atom_site_occupancy
_atom_site_symmetry_multiplicity
_atom_site_calc_flag
_atom_site_refinement_flags
Cd1 Cd -0.19920(4) 0.99139(3) 0.44402(2) 0.03631(14) Uani 1 1 d .
Cd2 Cd 0.12249(4) -0.13290(3) 0.87570(2) 0.03521(14) Uani 1 1 d .
O1 O -0.2297(4) 0.8383(3) 0.5248(2) 0.0539(13) Uani 1 1 d .
O2 O -0.0506(4) 0.8350(3) 0.4728(2) 0.0498(12) Uani 1 1 d .
O3 O 0.0613(4) -0.0055(3) 0.7841(2) 0.0548(13) Uani 1 1 d .
O4 O 0.0884(4) 0.0528(3) 0.8759(3) 0.0583(13) Uani 1 1 d .
O5 O 0.2108(12) 0.4528(10) 0.6614(8) 0.0956(11) Uani 0.50 1 d PU
O5' O 0.2169(12) 0.4193(10) 0.6366(8) 0.0956(11) Uani 0.50 1 d PU
O6 O 0.2358(11) 0.5100(9) 0.5352(7) 0.0956(11) Uani 0.50 1 d PU
O6' O 0.2471(10) 0.5673(9) 0.5788(7) 0.0956(11) Uani 0.50 1 d PU
O7 O 0.0109(5) 0.5371(5) 0.7751(3) 0.0956(11) Uani 1 1 d U
O8 O 0.0187(5) 0.4319(5) 0.8696(4) 0.0956(11) Uani 1 1 d U
O9 O 0.2905(4) -0.2009(3) 0.8002(2) 0.0518(12) Uani 1 1 d .
O10 O 0.1826(4) -0.3151(4) 0.8546(3) 0.0714(16) Uani 1 1 d .
O11 O 0.7714(4) -0.9202(3) 0.5380(2) 0.0535(12) Uani 1 1 d .
O12 O 0.6567(4) -0.8430(3) 0.4589(3) 0.0544(12) Uani 1 1 d .
O13 O 0.2842(5) -0.6765(4) 0.8106(3) 0.090(2) Uani 1 1 d .
O14 O 0.4646(4) -0.7320(3) 0.7846(3) 0.0735(16) Uani 1 1 d .
O15 O 0.6748(4) -0.6178(4) 0.7562(3) 0.0602(13) Uani 1 1 d .
O16 O 0.7527(5) -0.7786(4) 0.7506(3) 0.0765(16) Uani 1 1 d .
N1 N 0.1792(6) 0.5026(6) 0.6027(4) 0.088(2) Uani 1 1 d U
N2 N 0.0134(6) 0.4489(4) 0.8081(4) 0.073(2) Uani 1 1 d .
N3 N 0.3802(5) -0.6614(4) 0.7850(3) 0.0507(15) Uani 1 1 d .
N4 N 0.6923(5) -0.6955(4) 0.7282(3) 0.0474(14) Uani 1 1 d .
N5 N -0.2996(4) 0.9467(4) 0.3738(3) 0.0438(14) Uani 1 1 d .
N6 N -0.3704(4) 0.9458(4) 0.2764(3) 0.0417(13) Uani 1 1 d .
N7 N -1.0731(4) 1.0821(3) 0.3732(3) 0.0372(12) Uani 1 1 d .
N8 N -0.9142(5) 1.1381(4) 0.3230(3) 0.0525(15) Uani 1 1 d .
N9 N 0.2227(4) -0.1666(4) 0.9685(3) 0.0449(14) Uani 1 1 d .
N10 N 0.3342(4) -0.2780(4) 1.0397(3) 0.0425(13) Uani 1 1 d .
N11 N 0.0377(4) -0.8087(4) 1.0640(3) 0.0435(13) Uani 1 1 d .
N12 N 0.1408(5) -0.6895(4) 1.0153(3) 0.0520(15) Uani 1 1 d .
C1 C -0.0260(6) 0.4937(4) 0.6499(4) 0.0441(17) Uani 1 1 d .
C2 C 0.0536(5) 0.5473(5) 0.6055(4) 0.0476(18) Uani 1 1 d .
C3 C 0.0238(6) 0.6423(5) 0.5606(4) 0.054(2) Uani 1 1 d .
H3 H 0.0807 0.6750 0.5310 0.080 Uiso 1 1 calc .
C4 C -0.0900(5) 0.6878(4) 0.5600(3) 0.0377(15) Uani 1 1 d .
C5 C -0.1724(5) 0.6354(5) 0.6043(4) 0.054(2) Uani 1 1 d .
H5 H -0.2500 0.6647 0.6045 0.080 Uiso 1 1 calc .
C6 C -0.1401(6) 0.5402(5) 0.6481(4) 0.056(2) Uani 1 1 d .
H6 H -0.1967 0.5066 0.6772 0.080 Uiso 1 1 calc .
C7 C -0.1250(6) 0.7947(4) 0.5159(3) 0.0388(15) Uani 1 1 d .
C8 C 0.0024(5) 0.3856(4) 0.6958(4) 0.0420(16) Uani 1 1 d .
C9 C 0.0177(5) 0.3651(4) 0.7673(4) 0.0433(16) Uani 1 1 d .
C10 C 0.0379(5) 0.2638(4) 0.8057(3) 0.0391(15) Uani 1 1 d .
H10 H 0.0489 0.2525 0.8533 0.080 Uiso 1 1 calc .
C11 C 0.0415(5) 0.1797(4) 0.7728(3) 0.0365(15) Uani 1 1 d .
C12 C 0.0240(5) 0.1974(4) 0.7024(4) 0.0451(17) Uani 1 1 d .
H12 H 0.0243 0.1409 0.6804 0.080 Uiso 1 1 calc .
C13 C 0.0058(6) 0.3004(5) 0.6639(4) 0.0474(17) Uani 1 1 d .
H13 H -0.0043 0.3116 0.6162 0.080 Uiso 1 1 calc .
C14 C 0.0645(5) 0.0681(4) 0.8147(4) 0.0350(15) Uani 1 1 d .
C15 C 0.4795(5) -0.5316(4) 0.6960(3) 0.0358(15) Uani 1 1 d .
C16 C 0.3962(5) -0.5532(4) 0.7546(3) 0.0374(15) Uani 1 1 d .
C17 C 0.3248(5) -0.4763(5) 0.7898(3) 0.0415(16) Uani 1 1 d .
H17 H 0.2668 -0.4941 0.8266 0.080 Uiso 1 1 calc .
C18 C 0.3397(5) -0.3732(4) 0.7705(3) 0.0341(14) Uani 1 1 d .
C19 C 0.4233(5) -0.3484(4) 0.7122(3) 0.0419(16) Uani 1 1 d .
H19 H 0.4345 -0.2792 0.6982 0.080 Uiso 1 1 calc .
C20 C 0.4895(5) -0.4254(4) 0.6752(3) 0.0406(16) Uani 1 1 d .
H20 H 0.5423 -0.4064 0.6353 0.080 Uiso 1 1 calc .
C21 C 0.2657(5) -0.2903(5) 0.8110(3) 0.0377(15) Uani 1 1 d .
C22 C 0.5444(5) -0.6099(4) 0.6489(3) 0.0339(14) Uani 1 1 d .
C23 C 0.6401(5) -0.6886(4) 0.6647(3) 0.0346(14) Uani 1 1 d .
C24 C 0.6885(5) -0.7632(4) 0.6217(3) 0.0391(16) Uani 1 1 d .
H24 H 0.7507 -0.8153 0.6342 0.080 Uiso 1 1 calc .
C25 C 0.6450(5) -0.7613(4) 0.5600(3) 0.0350(15) Uani 1 1 d .
C26 C 0.5542(5) -0.6810(4) 0.5418(3) 0.0395(15) Uani 1 1 d .
H26 H 0.5265 -0.6764 0.4993 0.080 Uiso 1 1 calc .
C27 C 0.5040(5) -0.6076(4) 0.5858(4) 0.0422(16) Uani 1 1 d .
H27 H 0.4420 -0.5555 0.5729 0.080 Uiso 1 1 calc .
C28 C 0.6939(5) -0.8469(5) 0.5158(4) 0.0447(17) Uani 1 1 d .
C29 C -0.3142(5) 0.9956(4) 0.3084(4) 0.0413(16) Uani 1 1 d .
H29 H -0.2884 1.0577 0.2868 0.080 Uiso 1 1 calc .
C30 C -0.3502(7) 0.8613(5) 0.3841(4) 0.067(2) Uani 1 1 d .
H30 H -0.3543 0.8115 0.4258 0.080 Uiso 1 1 calc .
C31 C -0.3933(7) 0.8590(6) 0.3257(4) 0.071(2) Uani 1 1 d .
H31 H -0.4314 0.8083 0.3196 0.080 Uiso 1 1 calc .
C32 C -0.3984(6) 0.9772(5) 0.2033(4) 0.0508(18) Uani 1 1 d .
H32A H -0.3645 0.9201 0.1768 0.080 Uiso 1 1 calc .
H32B H -0.3648 1.0380 0.1795 0.080 Uiso 1 1 calc .
C33 C -0.5278(5) 1.0046(5) 0.2021(4) 0.0443(16) Uani 1 1 d .
C34 C -0.6007(6) 1.0573(5) 0.2528(4) 0.0506(18) Uani 1 1 d .
H34 H -0.5705 1.0762 0.2880 0.080 Uiso 1 1 calc .
C35 C -0.7192(6) 1.0829(5) 0.2521(4) 0.0478(17) Uani 1 1 d .
C36 C -0.7637(6) 1.0552(6) 0.1996(4) 0.059(2) Uani 1 1 d .
H36 H -0.8424 1.0723 0.1985 0.080 Uiso 1 1 calc .
C37 C -0.6908(7) 1.0019(6) 0.1483(4) 0.070(2) Uani 1 1 d .
H37 H -0.7209 0.9831 0.1129 0.080 Uiso 1 1 calc .
C38 C -0.5732(6) 0.9765(5) 0.1496(4) 0.0566(19) Uani 1 1 d .
H38 H -0.5247 0.9407 0.1152 0.080 Uiso 1 1 calc .
C39 C -0.7913(6) 1.1443(7) 0.3075(5) 0.079(3) Uani 1 1 d .
H39A H -0.7591 1.1198 0.3517 0.080 Uiso 1 1 calc .
H39B H -0.7852 1.2178 0.2919 0.080 Uiso 1 1 calc .
C40 C -0.9605(5) 1.0616(5) 0.3684(4) 0.0444(17) Uani 1 1 d .
H40 H -0.9185 1.0020 0.3932 0.080 Uiso 1 1 calc .
C41 C -1.1002(5) 1.1765(5) 0.3292(4) 0.0450(17) Uani 1 1 d .
H41 H -1.1743 1.2116 0.3226 0.080 Uiso 1 1 calc .
C42 C -1.0032(7) 1.2106(5) 0.2968(4) 0.057(2) Uani 1 1 d .
H42 H -0.9976 1.2716 0.2633 0.080 Uiso 1 1 calc .
C43 C 0.3208(6) -0.2341(5) 0.9723(4) 0.0476(17) Uani 1 1 d .
H43 H 0.3745 -0.2493 0.9325 0.080 Uiso 1 1 calc .
C44 C 0.1702(6) -0.1679(5) 1.0384(4) 0.0527(18) Uani 1 1 d .
H44 H 0.0990 -0.1280 1.0533 0.080 Uiso 1 1 calc .
C45 C 0.2392(6) -0.2371(5) 1.0824(4) 0.0558(19) Uani 1 1 d .
H45 H 0.2240 -0.2530 1.1321 0.080 Uiso 1 1 calc .
C46 C 0.4224(6) -0.3686(5) 1.0618(4) 0.0516(19) Uani 1 1 d .
H46A H 0.4451 -0.3599 1.1055 0.080 Uiso 1 1 calc .
H46B H 0.4897 -0.3707 1.0250 0.080 Uiso 1 1 calc .
C47 C 0.3810(5) -0.4725(5) 1.0747(4) 0.0446(17) Uani 1 1 d .
C48 C 0.3043(5) -0.4873(5) 1.0344(4) 0.0452(17) Uani 1 1 d .
H48 H 0.2776 -0.4326 0.9992 0.080 Uiso 1 1 calc .
C49 C 0.2664(5) -0.5821(5) 1.0454(4) 0.0448(17) Uani 1 1 d .
C50 C 0.3103(6) -0.6637(5) 1.0964(4) 0.058(2) Uani 1 1 d .
H50 H 0.2880 -0.7285 1.1035 0.080 Uiso 1 1 calc .
C51 C 0.3871(7) -0.6500(6) 1.1370(4) 0.071(2) Uani 1 1 d .
H51 H 0.4158 -0.7051 1.1714 0.080 Uiso 1 1 calc .
C52 C 0.4203(6) -0.5543(5) 1.1260(4) 0.062(2) Uani 1 1 d .
H52 H 0.4706 -0.5447 1.1539 0.080 Uiso 1 1 calc .
C53 C 0.1805(6) -0.5892(6) 1.0003(4) 0.068(2) Uani 1 1 d .
H53A H 0.1142 -0.5331 1.0071 0.080 Uiso 1 1 calc .
H53B H 0.2148 -0.5768 0.9503 0.080 Uiso 1 1 calc .
C54 C 0.0529(5) -0.7134(5) 1.0638(4) 0.0456(17) Uani 1 1 d .
H54 H 0.0077 -0.6684 1.0939 0.080 Uiso 1 1 calc .
C55 C 0.1207(6) -0.8476(5) 1.0131(4) 0.0520(18) Uani 1 1 d .
H55 H 0.1311 -0.9140 1.0009 0.080 Uiso 1 1 calc .
C56 C 0.1863(6) -0.7740(7) 0.9826(4) 0.065(2) Uani 1 1 d .
H56 H 0.2496 -0.7805 0.9467 0.080 Uiso 1 1 calc .
O1W O 0.4449(6) 0.1877(5) 0.3994(4) 0.101(2) Uiso 1 1 d D
H1B H 0.480(5) 0.1255(18) 0.404(3) 0.080 Uiso 1 1 d D
H1A H 0.447(6) 0.220(4) 0.432(2) 0.080 Uiso 1 1 d D

loop_
_atom_site_aniso_label
_atom_site_aniso_U_11
_atom_site_aniso_U_22
_atom_site_aniso_U_33
_atom_site_aniso_U_23
_atom_site_aniso_U_13
_atom_site_aniso_U_12
Cd1 0.0440(3) 0.0270(2) 0.0351(3) -0.0027(2) -0.0060(2) -0.0034(2)
Cd2 0.0397(3) 0.0231(2) 0.0393(3) -0.0007(2) -0.0046(2) -0.00419(19)
O1 0.048(3) 0.042(2) 0.056(3) 0.012(2) -0.006(2) 0.003(2)
O2 0.052(3) 0.040(2) 0.049(3) 0.010(2) -0.009(2) -0.006(2)
O3 0.091(4) 0.024(2) 0.050(3) -0.008(2) -0.020(3) -0.003(2)
O4 0.098(4) 0.030(2) 0.047(3) -0.001(2) -0.036(3) 0.004(2)
O5 0.0965(12) 0.0948(12) 0.0953(12) -0.0158(4) -0.0152(4) -0.0178(5)
O5' 0.0965(12) 0.0948(12) 0.0953(12) -0.0158(4) -0.0152(4) -0.0178(5)
O6 0.0965(12) 0.0948(12) 0.0953(12) -0.0158(4) -0.0152(4) -0.0178(5)
O6' 0.0965(12) 0.0948(12) 0.0953(12) -0.0158(4) -0.0152(4) -0.0178(5)
O7 0.0965(12) 0.0948(12) 0.0953(12) -0.0158(4) -0.0152(4) -0.0178(5)
O8 0.0965(12) 0.0948(12) 0.0953(12) -0.0158(4) -0.0152(4) -0.0178(5)
O9 0.075(3) 0.026(2) 0.045(3) -0.003(2) -0.002(2) 0.001(2)
O10 0.063(3) 0.063(3) 0.090(4) -0.044(3) 0.029(3) -0.020(3)
O11 0.060(3) 0.043(3) 0.051(3) -0.015(2) -0.014(3) 0.015(2)
O12 0.057(3) 0.057(3) 0.053(3) -0.026(2) -0.016(3) 0.003(2)
O13 0.077(4) 0.061(3) 0.117(5) -0.009(3) 0.037(4) -0.035(3)
O14 0.075(4) 0.034(3) 0.096(5) -0.001(3) 0.007(3) -0.008(3)
O15 0.074(3) 0.058(3) 0.055(3) -0.023(3) -0.021(3) -0.004(3)
O16 0.084(4) 0.078(4) 0.063(4) -0.025(3) -0.037(3) 0.029(3)
N1 0.087(2) 0.088(2) 0.089(2) -0.0110(10) -0.0127(10) -0.0164(11)
N2 0.125(6) 0.014(3) 0.076(5) 0.006(3) -0.026(4) -0.009(3)
N3 0.054(4) 0.038(3) 0.054(4) -0.002(3) 0.009(3) -0.014(3)
N4 0.050(4) 0.049(3) 0.043(4) -0.011(3) -0.013(3) -0.001(3)
N5 0.047(3) 0.036(3) 0.051(4) -0.003(3) -0.012(3) -0.014(3)
N6 0.046(3) 0.043(3) 0.039(3) -0.003(3) -0.008(3) -0.016(3)
N7 0.043(3) 0.029(3) 0.037(3) 0.001(2) -0.010(3) -0.005(2)
N8 0.049(4) 0.058(4) 0.054(4) -0.013(3) -0.004(3) -0.019(3)
N9 0.049(3) 0.036(3) 0.047(4) -0.005(3) -0.015(3) 0.001(3)
N10 0.048(3) 0.037(3) 0.044(4) -0.003(3) -0.019(3) -0.006(3)
N11 0.045(3) 0.041(3) 0.045(4) -0.008(3) 0.000(3) -0.015(3)
N12 0.054(4) 0.057(4) 0.051(4) 0.005(3) -0.011(3) -0.031(3)
C1 0.054(4) 0.030(3) 0.047(4) 0.011(3) -0.017(4) -0.012(3)
C2 0.027(3) 0.041(4) 0.062(5) 0.011(3) -0.012(3) 0.005(3)
C3 0.049(4) 0.039(4) 0.061(5) 0.013(3) -0.003(4) -0.007(3)
C4 0.047(4) 0.028(3) 0.037(4) 0.000(3) -0.010(3) -0.008(3)
C5 0.037(4) 0.036(4) 0.076(6) 0.015(4) -0.009(4) -0.004(3)
C6 0.047(4) 0.042(4) 0.067(5) 0.013(4) -0.006(4) -0.008(3)
C7 0.048(4) 0.034(3) 0.035(4) -0.001(3) -0.010(3) -0.010(3)
C8 0.044(4) 0.032(3) 0.043(4) 0.002(3) -0.009(3) 0.002(3)
C9 0.053(4) 0.026(3) 0.049(5) -0.006(3) -0.011(3) -0.003(3)
C10 0.041(4) 0.032(3) 0.041(4) 0.000(3) -0.011(3) -0.003(3)
C11 0.038(4) 0.029(3) 0.038(4) -0.004(3) -0.006(3) 0.003(3)
C12 0.056(4) 0.033(3) 0.041(4) -0.006(3) -0.004(3) -0.002(3)
C13 0.058(4) 0.040(4) 0.038(4) -0.006(3) -0.011(3) 0.004(3)
C14 0.034(4) 0.025(3) 0.039(4) -0.006(3) 0.003(3) 0.001(3)
C15 0.039(4) 0.035(3) 0.033(4) -0.005(3) -0.004(3) -0.008(3)
C16 0.037(4) 0.030(3) 0.043(4) -0.006(3) -0.005(3) -0.002(3)
C17 0.042(4) 0.043(4) 0.042(4) -0.012(3) 0.002(3) -0.015(3)
C18 0.033(3) 0.037(3) 0.030(4) -0.003(3) -0.008(3) -0.001(3)
C19 0.057(4) 0.027(3) 0.040(4) -0.003(3) -0.014(3) -0.001(3)
C20 0.039(4) 0.034(3) 0.041(4) -0.001(3) 0.002(3) -0.003(3)
C21 0.029(4) 0.044(4) 0.037(4) -0.013(3) -0.006(3) 0.006(3)
C22 0.038(4) 0.032(3) 0.029(4) -0.003(3) 0.002(3) -0.007(3)
C23 0.034(3) 0.040(3) 0.029(4) -0.007(3) -0.004(3) -0.006(3)
C24 0.035(4) 0.036(3) 0.048(4) -0.009(3) -0.012(3) -0.002(3)
C25 0.035(4) 0.031(3) 0.036(4) -0.009(3) -0.003(3) 0.000(3)
C26 0.046(4) 0.034(3) 0.038(4) -0.007(3) -0.008(3) -0.004(3)
C27 0.043(4) 0.035(3) 0.042(4) 0.001(3) -0.006(3) -0.001(3)
C28 0.038(4) 0.053(4) 0.044(5) -0.013(3) -0.003(3) -0.010(3)
C29 0.041(4) 0.035(3) 0.047(5) -0.004(3) -0.004(3) -0.010(3)
C30 0.095(6) 0.055(4) 0.062(6) 0.018(4) -0.028(5) -0.047(4)
C31 0.105(7) 0.066(5) 0.058(6) 0.012(4) -0.035(5) -0.053(5)
C32 0.047(4) 0.062(4) 0.042(5) -0.006(3) -0.003(3) -0.015(3)
C33 0.046(4) 0.053(4) 0.034(4) -0.003(3) -0.003(3) -0.018(3)
C34 0.053(4) 0.069(5) 0.039(4) -0.009(4) -0.007(4) -0.031(4)
C35 0.050(4) 0.051(4) 0.048(5) -0.010(3) -0.009(4) -0.019(3)
C36 0.053(5) 0.067(5) 0.062(6) -0.020(4) -0.015(4) -0.009(4)
C37 0.071(6) 0.087(6) 0.064(6) -0.025(5) -0.031(5) -0.009(5)
C38 0.063(5) 0.059(4) 0.050(5) -0.017(4) -0.016(4) -0.001(4)
C39 0.045(5) 0.113(7) 0.100(7) -0.064(6) 0.015(5) -0.033(5)
C40 0.040(4) 0.044(4) 0.049(5) -0.006(3) -0.017(3) -0.002(3)
C41 0.041(4) 0.037(4) 0.050(5) 0.000(3) -0.011(3) 0.002(3)
C42 0.072(5) 0.040(4) 0.053(5) 0.004(3) -0.008(4) -0.011(4)
C43 0.045(4) 0.050(4) 0.046(5) -0.005(3) -0.008(4) -0.008(3)
C44 0.065(5) 0.045(4) 0.048(5) -0.021(3) -0.020(4) 0.010(3)
C45 0.056(5) 0.068(5) 0.042(5) -0.014(4) -0.008(4) -0.004(4)
C46 0.058(4) 0.041(4) 0.062(5) -0.006(3) -0.032(4) -0.005(3)
C47 0.042(4) 0.047(4) 0.045(4) -0.004(3) -0.012(3) -0.008(3)
C48 0.053(4) 0.041(4) 0.044(4) 0.002(3) -0.021(4) -0.012(3)
C49 0.043(4) 0.047(4) 0.046(4) 0.003(3) -0.007(3) -0.021(3)
C50 0.058(5) 0.047(4) 0.067(6) 0.008(4) -0.014(4) -0.018(4)
C51 0.084(6) 0.057(5) 0.070(6) 0.017(4) -0.039(5) -0.014(4)
C52 0.066(5) 0.052(4) 0.069(6) 0.017(4) -0.039(4) -0.013(4)
C53 0.075(5) 0.066(5) 0.071(6) 0.019(4) -0.030(5) -0.045(4)
C54 0.044(4) 0.034(4) 0.062(5) -0.010(3) -0.006(4) -0.016(3)
C55 0.052(4) 0.058(4) 0.050(5) -0.019(4) -0.003(4) -0.015(4)
C56 0.063(5) 0.087(6) 0.046(5) -0.025(4) 0.012(4) -0.023(5)

loop_
_atom_type_symbol
_atom_type_description
_atom_type_scat_dispersion_real
_atom_type_scat_dispersion_imag
_atom_type_scat_source
C C 0.0033 0.0016 'International Tables Vol C Tables 4.2.6.8 and 6.1.1.4'
H H 0.0000 0.0000 'International Tables Vol C Tables 4.2.6.8 and 6.1.1.4'
Cd Cd -0.8075 1.2024 'International Tables Vol C Tables 4.2.6.8 and 6.1.1.4'
N N 0.0061 0.0033 'International Tables Vol C Tables 4.2.6.8 and 6.1.1.4'
O O 0.0106 0.0060 'International Tables Vol C Tables 4.2.6.8 and 6.1.1.4'

loop_
_geom_angle_atom_site_label_1
_geom_angle_atom_site_label_2
_geom_angle_atom_site_label_3
_geom_angle
_geom_angle_site_symmetry_1
_geom_angle_site_symmetry_3
N5 Cd1 N7 107.29(18) . 1_655
N5 Cd1 O11 139.60(18) . 1_475
N7 Cd1 O11 96.53(17) 1_655 1_475
N5 Cd1 O1 87.44(17) . .
N7 Cd1 O1 147.51(16) 1_655 .
O11 Cd1 O1 89.47(16) 1_475 .
N5 Cd1 O2 105.59(16) . .
N7 Cd1 O2 93.26(15) 1_655 .
O11 Cd1 O2 105.08(15) 1_475 .
O1 Cd1 O2 54.48(14) . .
N5 Cd1 O12 92.06(16) . 1_475
N7 Cd1 O12 91.55(16) 1_655 1_475
O11 Cd1 O12 54.40(14) 1_475 1_475
O1 Cd1 O12 117.29(16) . 1_475
O2 Cd1 O12 159.37(16) . 1_475
N5 Cd1 C7 98.00(18) . .
N7 Cd1 C7 120.07(18) 1_655 .
O11 Cd1 C7 97.52(17) 1_475 .
O1 Cd1 C7 27.53(16) . .
O2 Cd1 C7 26.96(16) . .
O12 Cd1 C7 141.50(19) 1_475 .
N5 Cd1 C28 116.86(19) . 1_475
N7 Cd1 C28 94.13(18) 1_655 1_475
O11 Cd1 C28 27.16(16) 1_475 1_475
O1 Cd1 C28 104.95(18) . 1_475
O2 Cd1 C28 132.22(19) . 1_475
O12 Cd1 C28 27.25(16) 1_475 1_475
C7 Cd1 C28 121.1(2) . 1_475
N11 Cd2 N9 97.99(19) 2_547 .
N11 Cd2 O3 105.14(17) 2_547 .
N9 Cd2 O3 143.49(16) . .
N11 Cd2 O9 136.21(17) 2_547 .
N9 Cd2 O9 90.49(18) . .
O3 Cd2 O9 91.88(15) . .
N11 Cd2 O4 107.00(18) 2_547 .
N9 Cd2 O4 91.11(16) . .
O3 Cd2 O4 55.44(15) . .
O9 Cd2 O4 115.74(16) . .
N11 Cd2 O10 82.81(17) 2_547 .
N9 Cd2 O10 92.15(18) . .
O3 Cd2 O10 118.19(17) . .
O9 Cd2 O10 53.87(14) . .
O4 Cd2 O10 169.12(17) . .
N11 Cd2 C14 109.20(17) 2_547 .
N9 Cd2 C14 117.28(19) . .
O3 Cd2 C14 27.86(17) . .
O9 Cd2 C14 104.48(16) . .
O4 Cd2 C14 27.61(16) . .
O10 Cd2 C14 145.1(2) . .
N11 Cd2 C21 109.26(19) 2_547 .
N9 Cd2 C21 92.87(18) . .
O3 Cd2 C21 105.32(17) . .
O9 Cd2 C21 27.09(15) . .
O4 Cd2 C21 142.55(19) . .
O10 Cd2 C21 26.85(16) . .
C14 Cd2 C21 126.10(19) . .
C7 O1 Cd1 93.5(3) . .
C7 O2 Cd1 88.6(4) . .
C14 O3 Cd2 93.4(4) . .
C14 O4 Cd2 88.6(3) . .
O5' O5 N1 68.1(19) . .
O5 O5' N1 79.1(19) . .
O6' O6 N1 57.8(8) . .
N1 O6' O6 63.4(8) . .
C21 O9 Cd2 93.0(4) . .
C21 O10 Cd2 89.8(4) . .
C28 O11 Cd1 96.5(4) . 1_635
C28 O12 Cd1 86.6(4) . 1_635
O5' N1 O5 32.8(8) . .
O5' N1 O6' 117.3(11) . .
O5 N1 O6' 104.7(10) . .
O5' N1 O6 109.0(11) . .
O5 N1 O6 131.0(11) . .
O6' N1 O6 58.8(7) . .
O5' N1 C2 123.5(10) . .
O5 N1 C2 115.8(9) . .
O6' N1 C2 116.6(8) . .
O6 N1 C2 112.4(8) . .
O8 N2 O7 119.8(7) . .
O8 N2 C9 122.8(5) . .
O7 N2 C9 117.3(7) . .
O13 N3 O14 122.8(5) . .
O13 N3 C16 118.8(6) . .
O14 N3 C16 118.4(5) . .
O15 N4 O16 122.6(6) . .
O15 N4 C23 118.6(5) . .
O16 N4 C23 118.8(6) . .
C29 N5 C30 104.6(5) . .
C29 N5 Cd1 125.5(4) . .
C30 N5 Cd1 129.7(4) . .
C29 N6 C31 105.6(6) . .
C29 N6 C32 126.7(5) . .
C31 N6 C32 127.7(5) . .
C40 N7 C41 105.9(5) . .
C40 N7 Cd1 128.3(4) . 1_455
C41 N7 Cd1 125.5(4) . 1_455
C40 N8 C42 106.8(5) . .
C40 N8 C39 126.1(6) . .
C42 N8 C39 127.1(6) . .
C43 N9 C44 105.0(5) . .
C43 N9 Cd2 124.4(5) . .
C44 N9 Cd2 122.7(4) . .
C43 N10 C45 107.1(5) . .
C43 N10 C46 125.9(6) . .
C45 N10 C46 125.9(6) . .
C54 N11 C55 106.0(5) . .
C54 N11 Cd2 121.7(4) . 2_547
C55 N11 Cd2 131.1(4) . 2_547
C54 N12 C56 107.7(6) . .
C54 N12 C53 125.6(7) . .
C56 N12 C53 126.7(6) . .
C2 C1 C6 116.3(5) . .
C2 C1 C8 125.0(6) . .
C6 C1 C8 118.6(5) . .
C1 C2 C3 123.2(5) . .
C1 C2 N1 120.3(5) . .
C3 C2 N1 116.4(6) . .
C4 C3 C2 119.7(6) . .
C4 C3 H3 120.1 . .
C2 C3 H3 120.1 . .
C3 C4 C5 118.3(5) . .
C3 C4 C7 120.9(5) . .
C5 C4 C7 120.7(5) . .
C6 C5 C4 120.7(6) . .
C6 C5 H5 119.6 . .
C4 C5 H5 119.6 . .
C1 C6 C5 121.7(6) . .
C1 C6 H6 119.1 . .
C5 C6 H6 119.1 . .
O2 C7 O1 123.4(5) . .
O2 C7 C4 118.9(6) . .
O1 C7 C4 117.8(5) . .
O2 C7 Cd1 64.5(3) . .
O1 C7 Cd1 59.0(3) . .
C4 C7 Cd1 176.0(5) . .
C13 C8 C9 117.5(5) . .
C13 C8 C1 115.9(6) . .
C9 C8 C1 126.5(6) . .
C10 C9 C8 122.3(6) . .
C10 C9 N2 114.8(6) . .
C8 C9 N2 122.9(5) . .
C11 C10 C9 119.4(6) . .
C11 C10 H10 120.3 . .
C9 C10 H10 120.3 . .
C10 C11 C12 119.8(5) . .
C10 C11 C14 119.5(6) . .
C12 C11 C14 120.6(6) . .
C11 C12 C13 120.0(6) . .
C11 C12 H12 120.0 . .
C13 C12 H12 120.0 . .
C8 C13 C12 121.0(6) . .
C8 C13 H13 119.5 . .
C12 C13 H13 119.5 . .
O4 C14 O3 122.5(5) . .
O4 C14 C11 120.0(5) . .
O3 C14 C11 117.5(6) . .
O4 C14 Cd2 63.8(3) . .
O3 C14 Cd2 58.7(3) . .
C11 C14 Cd2 173.6(4) . .
C16 C15 C20 115.7(6) . .
C16 C15 C22 124.5(5) . .
C20 C15 C22 119.2(5) . .
C17 C16 C15 123.3(5) . .
C17 C16 N3 114.9(6) . .
C15 C16 N3 121.8(5) . .
C18 C17 C16 120.0(6) . .
C18 C17 H17 120.0 . .
C16 C17 H17 120.0 . .
C17 C18 C19 118.3(6) . .
C17 C18 C21 120.0(5) . .
C19 C18 C21 121.6(5) . .
C20 C19 C18 120.7(5) . .
C20 C19 H19 119.6 . .
C18 C19 H19 119.6 . .
C19 C20 C15 121.8(6) . .
C19 C20 H20 119.1 . .
C15 C20 H20 119.1 . .
O10 C21 O9 123.0(6) . .
O10 C21 C18 117.5(6) . .
O9 C21 C18 119.4(6) . .
O10 C21 Cd2 63.3(3) . .
O9 C21 Cd2 59.9(3) . .
C18 C21 Cd2 175.5(4) . .
C27 C22 C23 116.8(6) . .
C27 C22 C15 117.7(5) . .
C23 C22 C15 125.5(5) . .
C24 C23 C22 121.9(6) . .
C24 C23 N4 116.8(5) . .
C22 C23 N4 121.3(5) . .
C23 C24 C25 120.4(5) . .
C23 C24 H24 119.8 . .
C25 C24 H24 119.8 . .
C24 C25 C26 118.4(6) . .
C24 C25 C28 120.0(5) . .
C26 C25 C28 121.6(6) . .
C27 C26 C25 121.1(6) . .
C27 C26 H26 119.5 . .
C25 C26 H26 119.5 . .
C26 C27 C22 121.3(5) . .
C26 C27 H27 119.3 . .
C22 C27 H27 119.3 . .
O12 C28 O11 122.5(6) . .
O12 C28 C25 119.7(6) . .
O11 C28 C25 117.8(6) . .
O12 C28 Cd1 66.2(4) . 1_635
O11 C28 Cd1 56.4(3) . 1_635
C25 C28 Cd1 174.0(5) . 1_635
N5 C29 N6 112.5(5) . .
N5 C29 H29 123.8 . .
N6 C29 H29 123.8 . .
C31 C30 N5 110.5(6) . .
C31 C30 H30 124.7 . .
N5 C30 H30 124.7 . .
C30 C31 N6 106.8(6) . .
C30 C31 H31 126.6 . .
N6 C31 H31 126.6 . .
N6 C32 C33 112.4(5) . .
N6 C32 H32A 109.1 . .
C33 C32 H32A 109.1 . .
N6 C32 H32B 109.1 . .
C33 C32 H32B 109.1 . .
H32A C32 H32B 107.9 . .
C34 C33 C38 119.3(6) . .
C34 C33 C32 120.6(6) . .
C38 C33 C32 120.1(7) . .
C33 C34 C35 121.0(6) . .
C33 C34 H34 119.5 . .
C35 C34 H34 119.5 . .
C36 C35 C34 119.4(7) . .
C36 C35 C39 123.2(7) . .
C34 C35 C39 117.3(6) . .
C35 C36 C37 120.0(7) . .
C35 C36 H36 120.0 . .
C37 C36 H36 120.0 . .
C38 C37 C36 120.2(7) . .
C38 C37 H37 119.9 . .
C36 C37 H37 119.9 . .
C37 C38 C33 120.1(7) . .
C37 C38 H38 119.9 . .
C33 C38 H38 119.9 . .
N8 C39 C35 116.0(6) . .
N8 C39 H39A 108.3 . .
C35 C39 H39A 108.3 . .
N8 C39 H39B 108.3 . .
C35 C39 H39B 108.3 . .
H39A C39 H39B 107.4 . .
N7 C40 N8 111.1(5) . .
N7 C40 H40 124.4 . .
N8 C40 H40 124.4 . .
C42 C41 N7 109.5(5) . .
C42 C41 H41 125.3 . .
N7 C41 H41 125.3 . .
C41 C42 N8 106.6(5) . .
C41 C42 H42 126.7 . .
N8 C42 H42 126.7 . .
N9 C43 N10 112.2(6) . .
N9 C43 H43 123.9 . .
N10 C43 H43 123.9 . .
C45 C44 N9 109.2(6) . .
C45 C44 H44 125.4 . .
N9 C44 H44 125.4 . .
N10 C45 C44 106.6(6) . .
N10 C45 H45 126.7 . .
C44 C45 H45 126.7 . .
N10 C46 C47 112.4(5) . .
N10 C46 H46A 109.1 . .
C47 C46 H46A 109.1 . .
N10 C46 H46B 109.1 . .
C47 C46 H46B 109.1 . .
H46A C46 H46B 107.9 . .
C52 C47 C48 118.5(6) . .
C52 C47 C46 120.4(6) . .
C48 C47 C46 121.1(5) . .
C47 C48 C49 121.5(6) . .
C47 C48 H48 119.2 . .
C49 C48 H48 119.2 . .
C50 C49 C48 118.3(6) . .
C50 C49 C53 124.4(6) . .
C48 C49 C53 117.4(5) . .
C49 C50 C51 120.8(6) . .
C49 C50 H50 119.6 . .
C51 C50 H50 119.6 . .
C52 C51 C50 119.3(6) . .
C52 C51 H51 120.3 . .
C50 C51 H51 120.3 . .
C47 C52 C51 121.5(6) . .
C47 C52 H52 119.2 . .
C51 C52 H52 119.2 . .
N12 C53 C49 115.3(5) . .
N12 C53 H53A 108.4 . .
C49 C53 H53A 108.4 . .
N12 C53 H53B 108.4 . .
C49 C53 H53B 108.4 . .
H53A C53 H53B 107.5 . .
N11 C54 N12 111.2(6) . .
N11 C54 H54 124.4 . .
N12 C54 H54 124.4 . .
N11 C55 C56 109.1(6) . .
N11 C55 H55 125.4 . .
C56 C55 H55 125.4 . .
N12 C56 C55 105.9(6) . .
N12 C56 H56 127.0 . .
C55 C56 H56 127.0 . .
H1B O1W H1A 115(2) . .

loop_
_geom_bond_atom_site_label_1
_geom_bond_atom_site_label_2
_geom_bond_distance
_geom_bond_site_symmetry_2
Cd1 N5 2.223(5) .
Cd1 N7 2.227(5) 1_655
Cd1 O11 2.287(4) 1_475
Cd1 O1 2.337(4) .
Cd1 O2 2.457(4) .
Cd1 O12 2.501(4) 1_475
Cd1 C7 2.722(6) .
Cd1 C28 2.729(7) 1_475
Cd2 N11 2.264(5) 2_547
Cd2 N9 2.266(5) .
Cd2 O3 2.283(4) .
Cd2 O9 2.374(4) .
Cd2 O4 2.394(4) .
Cd2 O10 2.448(4) .
Cd2 C14 2.667(5) .
Cd2 C21 2.739(6) .
O1 C7 1.261(7) .
O2 C7 1.235(7) .
O3 C14 1.248(7) .
O4 C14 1.236(7) .
O5 O5' 0.701(18) .
O5 N1 1.269(15) .
O5' N1 1.200(14) .
O6 O6' 1.287(15) .
O6 N1 1.345(14) .
O6' N1 1.273(12) .
O7 N2 1.202(7) .
O8 N2 1.174(8) .
O9 C21 1.249(7) .
O10 C21 1.237(7) .
O11 C28 1.254(7) .
O11 Cd1 2.287(4) 1_635
O12 C28 1.252(7) .
O12 Cd1 2.501(4) 1_635
O13 N3 1.213(6) .
O14 N3 1.216(6) .
O15 N4 1.216(6) .
O16 N4 1.219(6) .
N1 C2 1.493(8) .
N2 C9 1.473(8) .
N3 C16 1.469(7) .
N4 C23 1.461(8) .
N5 C29 1.319(7) .
N5 C30 1.361(7) .
N6 C29 1.343(7) .
N6 C31 1.372(8) .
N6 C32 1.469(8) .
N7 C40 1.314(7) .
N7 C41 1.366(7) .
N7 Cd1 2.227(5) 1_455
N8 C40 1.341(8) .
N8 C42 1.368(8) .
N8 C39 1.473(8) .
N9 C43 1.317(7) .
N9 C44 1.374(8) .
N10 C43 1.335(8) .
N10 C45 1.353(8) .
N10 C46 1.463(7) .
N11 C54 1.311(7) .
N11 C55 1.354(8) .
N11 Cd2 2.264(5) 2_547
N12 C54 1.322(8) .
N12 C56 1.352(9) .
N12 C53 1.464(8) .
C1 C2 1.377(8) .
C1 C6 1.380(8) .
C1 C8 1.522(8) .
C2 C3 1.385(8) .
C3 C4 1.372(8) .
C3 H3 0.9300 .
C4 C5 1.392(8) .
C4 C7 1.506(7) .
C5 C6 1.383(8) .
C5 H5 0.9300 .
C6 H6 0.9300 .
C8 C13 1.379(9) .
C8 C9 1.391(9) .
C9 C10 1.382(7) .
C10 C11 1.378(8) .
C10 H10 0.9300 .
C11 C12 1.380(8) .
C11 C14 1.520(7) .
C12 C13 1.399(8) .
C12 H12 0.9300 .
C13 H13 0.9300 .
C15 C16 1.388(8) .
C15 C20 1.403(7) .
C15 C22 1.505(8) .
C16 C17 1.380(8) .
C17 C18 1.379(8) .
C17 H17 0.9300 .
C18 C19 1.397(8) .
C18 C21 1.503(8) .
C19 C20 1.379(8) .
C19 H19 0.9300 .
C20 H20 0.9300 .
C22 C27 1.389(8) .
C22 C23 1.404(7) .
C23 C24 1.377(8) .
C24 C25 1.384(8) .
C24 H24 0.9300 .
C25 C26 1.386(7) .
C25 C28 1.505(8) .
C26 C27 1.382(8) .
C26 H26 0.9300 .
C27 H27 0.9300 .
C28 Cd1 2.729(7) 1_635
C29 H29 0.9300 .
C30 C31 1.337(10) .
C30 H30 0.9300 .
C31 H31 0.9300 .
C32 C33 1.526(9) .
C32 H32A 0.9700 .
C32 H32B 0.9700 .
C33 C34 1.376(9) .
C33 C38 1.388(9) .
C34 C35 1.396(9) .
C34 H34 0.9300 .
C35 C36 1.378(9) .
C35 C39 1.499(10) .
C36 C37 1.389(10) .
C36 H36 0.9300 .
C37 C38 1.387(9) .
C37 H37 0.9300 .
C38 H38 0.9300 .
C39 H39A 0.9700 .
C39 H39B 0.9700 .
C40 H40 0.9300 .
C41 C42 1.343(9) .
C41 H41 0.9300 .
C42 H42 0.9300 .
C43 H43 0.9300 .
C44 C45 1.363(9) .
C44 H44 0.9300 .
C45 H45 0.9300 .
C46 C47 1.521(8) .
C46 H46A 0.9700 .
C46 H46B 0.9700 .
C47 C52 1.371(8) .
C47 C48 1.386(8) .
C48 C49 1.389(8) .
C48 H48 0.9300 .
C49 C50 1.383(8) .
C49 C53 1.506(9) .
C50 C51 1.386(10) .
C50 H50 0.9300 .
C51 C52 1.374(9) .
C51 H51 0.9300 .
C52 H52 0.9300 .
C53 H53A 0.9700 .
C53 H53B 0.9700 .
C54 H54 0.9300 .
C55 C56 1.359(9) .
C55 H55 0.9300 .
C56 H56 0.9300 .
O1W H1B 0.833(10) .
O1W H1A 0.839(10) .
